data_7118260
loop_
_publ_author_name
'Nitsch, J\"orn'
'Lacemon, Frederick'
'Lorbach, Andreas'
'Eichhorn, Antonius'
'Cisnetti, Federico'
'Steffen, Andreas'

_publ_section_title
;
 Cuprophilic interactions in highly luminescent dicopper(i)-NHC-picolyl
 complexes - fast phosphorescence or TADF?
;
_journal_issue 14
_journal_name_full 'Chemical communications (Cambridge, England)'
_journal_page_first 2932
_journal_page_last 2935
_journal_paper_doi 10.1039/c5cc09659f
_journal_volume 52
_journal_year 2016
_chemical_formula_moiety 'C38 H42 Cl2 Cu2 N6, 2(C H2 Cl2)'
_chemical_formula_sum 'C40 H46 Cl6 Cu2 N6'
_chemical_formula_weight 950.61
_chemical_name_systematic
;
 ?
;
_space_group_crystal_system triclinic
_space_group_IT_number 2
_space_group_name_Hall '-P 1'
_space_group_name_H-M_alt 'P -1'
_symmetry_space_group_name_Hall '-P 1'
_symmetry_space_group_name_H-M 'P -1'
_atom_sites_solution_hydrogens geom
_atom_sites_solution_primary direct
_audit_creation_date 2014-10-26
_audit_creation_method
;
Olex2 1.2
(compiled 2014.09.19 svn.r3010 for OlexSys, GUI svn.r4874)
;
_audit_update_record
;
2014-12-09 deposited with the CCDC.
2015-12-18 downloaded from the CCDC.
;
_cell_angle_alpha 86.315(6)
_cell_angle_beta 89.284(6)
_cell_angle_gamma 77.720(6)
_cell_formula_units_Z 1
_cell_length_a 8.3056(14)
_cell_length_b 11.1055(19)
_cell_length_c 11.873(2)
_cell_measurement_reflns_used 3047
_cell_measurement_temperature 290
_cell_measurement_theta_max 22.14
_cell_measurement_theta_min 2.47
_cell_volume 1067.9(3)
_computing_cell_refinement 'SAINT v8.34A (Bruker, 2013)'
_computing_data_reduction 'SAINT v8.34A (Bruker, 2013)'
_computing_molecular_graphics 'Olex2 (Dolomanov et al., 2009)'
_computing_publication_material 'Olex2 (Dolomanov et al., 2009)'
_computing_structure_refinement 'XL (Sheldrick, 2008)'
_computing_structure_solution 'XS (Sheldrick, 2008)'
_diffrn_ambient_temperature 290
_diffrn_measured_fraction_theta_full 0.997
_diffrn_measured_fraction_theta_max 0.992
_diffrn_measurement_device_type 'Bruker APEX-II CCD'
_diffrn_measurement_method '\f and \w scans'
_diffrn_radiation_type MoK\a
_diffrn_radiation_wavelength 0.71073
_diffrn_reflns_av_R_equivalents 0.0326
_diffrn_reflns_av_unetI/netI 0.0502
_diffrn_reflns_laue_measured_fraction_full 0.997
_diffrn_reflns_laue_measured_fraction_max 0.992
_diffrn_reflns_limit_h_max 10
_diffrn_reflns_limit_h_min -10
_diffrn_reflns_limit_k_max 14
_diffrn_reflns_limit_k_min -14
_diffrn_reflns_limit_l_max 15
_diffrn_reflns_limit_l_min -15
_diffrn_reflns_number 12827
_diffrn_reflns_point_group_measured_fraction_full 0.997
_diffrn_reflns_point_group_measured_fraction_max 0.992
_diffrn_reflns_theta_full 26.000
_diffrn_reflns_theta_max 26.788
_diffrn_reflns_theta_min 1.719
_diffrn_standards_number 0
_exptl_absorpt_coefficient_mu 1.408
_exptl_absorpt_correction_T_max 1.0000
_exptl_absorpt_correction_T_min 0.8460
_exptl_absorpt_correction_type multi-scan
_exptl_absorpt_process_details
;
SADABS-2012/1 (Bruker,2012) was used for absorption correction.
wR2(int) was 0.0512 before and 0.0369 after correction.
The Ratio of minimum to maximum transmission is 0.8460.
The \l/2 correction factor is 0.0015.
;
_exptl_crystal_colour colourless
_exptl_crystal_colour_primary colourless
_exptl_crystal_density_diffrn 1.478
_exptl_crystal_description block
_exptl_crystal_F_000 488
_exptl_crystal_size_max 0.255
_exptl_crystal_size_mid 0.162
_exptl_crystal_size_min 0.11
_refine_diff_density_max 0.586
_refine_diff_density_min -0.575
_refine_diff_density_rms 0.151
_refine_ls_extinction_method none
_refine_ls_goodness_of_fit_ref 1.045
_refine_ls_hydrogen_treatment constr
_refine_ls_matrix_type full
_refine_ls_number_parameters 248
_refine_ls_number_reflns 4523
_refine_ls_number_restraints 0
_refine_ls_restrained_S_all 1.045
_refine_ls_R_factor_all 0.0823
_refine_ls_R_factor_gt 0.0451
_refine_ls_shift/su_max 0.000
_refine_ls_shift/su_mean 0.000
_refine_ls_structure_factor_coef Fsqd
_refine_ls_weighting_details 'w=1/[\s^2^(Fo^2^)+(0.0800P)^2^] where P=(Fo^2^+2Fc^2^)/3'
_refine_ls_weighting_scheme calc
_refine_ls_wR_factor_gt 0.1163
_refine_ls_wR_factor_ref 0.1458
_reflns_Friedel_coverage 0.000
_reflns_number_gt 2994
_reflns_number_total 4523
_reflns_threshold_expression 'I > 2\s(I)'
_cod_data_source_file c5cc09659f2.cif
_cod_data_source_block al064_0m
_cod_depositor_comments 'Adding full bibliography for 7118258--7118266.cif.'
_cod_database_code 7118260
_shelxl_version_number 2013-4
_shelx_space_group_comment
;
The symmetry employed for this shelxl refinement is uniquely defined
by the following loop, which should always be used as a source of
symmetry information in preference to the above space-group names.
They are only intended as comments.
;
_shelx_estimated_absorpt_t_max 0.861
_shelx_estimated_absorpt_t_min 0.715
_olex2_refinement_description
;
1. Fixed Uiso
 At 1.2 times of:
  All C(H) groups, All C(H,H) groups
 At 1.5 times of:
  All C(H,H,H) groups
2.a Secondary CH2 refined with riding coordinates:
 C13(H13A,H13B), C20(H20A,H20B)
2.b Aromatic/amide H refined with riding coordinates:
 C2(H2), C15(H15), C3(H3), C6(H6), C18(H18), C8(H8), C17(H17)
2.c Idealised Me refined as rotating group:
 C10(H10A,H10B,H10C), C12(H12A,H12B,H12C), C19(H19A,H19B,H19C), C11(H11A,H11B,
 H11C)
;
_olex2_submission_special_instructions 'No special instructions were received'

loop_
_space_group_symop_operation_xyz
'x, y, z'
'-x, -y, -z'

loop_
_atom_site_label
_atom_site_type_symbol
_atom_site_fract_x
_atom_site_fract_y
_atom_site_fract_z
_atom_site_U_iso_or_equiv
_atom_site_adp_type
_atom_site_occupancy
_atom_site_site_symmetry_order
_atom_site_calc_flag
_atom_site_refinement_flags_posn
Cu1 Cu 0.45352(5) 0.98145(4) 0.39661(4) 0.04561(18) Uani 1 1 d .
Cl1 Cl 0.22236(11) 1.08132(9) 0.28733(9) 0.0529(3) Uani 1 1 d .
Cl3 Cl 0.3605(2) 0.75740(16) 0.91836(15) 0.1084(5) Uani 1 1 d .
Cl2 Cl 0.6742(2) 0.59592(17) 0.89616(14) 0.1141(6) Uani 1 1 d .
N1 N 0.4220(3) 0.7421(2) 0.5013(2) 0.0386(7) Uani 1 1 d .
N2 N 0.2500(3) 0.8871(2) 0.5757(2) 0.0334(6) Uani 1 1 d .
C1 C 0.3828(4) 0.8684(3) 0.5068(3) 0.0353(7) Uani 1 1 d .
C9 C 0.7048(5) 0.6452(3) 0.4520(3) 0.0442(9) Uani 1 1 d .
C14 C 0.2134(4) 1.0453(3) 0.7171(3) 0.0349(7) Uani 1 1 d .
C2 C 0.3145(5) 0.6876(3) 0.5658(3) 0.0506(10) Uani 1 1 d .
H2 H 0.3162 0.6035 0.5750 0.061 Uiso 1 1 calc R
C13 C 0.1615(4) 1.0097(3) 0.6053(3) 0.0374(8) Uani 1 1 d .
H13A H 0.0443 1.0112 0.6074 0.045 Uiso 1 1 calc R
H13B H 0.1801 1.0704 0.5469 0.045 Uiso 1 1 calc R
C15 C 0.1012(4) 1.0800(3) 0.8001(3) 0.0442(9) Uani 1 1 d .
H15 H -0.0090 1.0787 0.7888 0.053 Uiso 1 1 calc R
C4 C 0.5395(4) 0.6813(3) 0.4223(3) 0.0388(8) Uani 1 1 d .
C3 C 0.2074(5) 0.7781(3) 0.6127(3) 0.0473(9) Uani 1 1 d .
H3 H 0.1210 0.7691 0.6609 0.057 Uiso 1 1 calc R
C6 C 0.6000(6) 0.6080(4) 0.2391(3) 0.0573(11) Uani 1 1 d .
H6 H 0.5646 0.5931 0.1683 0.069 Uiso 1 1 calc R
C10 C 0.3055(6) 0.7046(5) 0.2824(4) 0.0689(13) Uani 1 1 d .
H10A H 0.2390 0.6658 0.3338 0.103 Uiso 1 1 calc GR
H10B H 0.2905 0.6820 0.2072 0.103 Uiso 1 1 calc GR
H10C H 0.2730 0.7927 0.2852 0.103 Uiso 1 1 calc GR
C16 C 0.1498(5) 1.1167(4) 0.9004(3) 0.0507(10) Uani 1 1 d .
C18 C 0.4226(5) 1.0747(4) 0.8282(3) 0.0500(10) Uani 1 1 d .
H18 H 0.5341 1.0710 0.8397 0.060 Uiso 1 1 calc R
C8 C 0.8148(5) 0.5948(3) 0.3700(4) 0.0521(10) Uani 1 1 d .
H8 H 0.9265 0.5738 0.3876 0.063 Uiso 1 1 calc R
C5 C 0.4841(5) 0.6628(3) 0.3154(3) 0.0485(9) Uani 1 1 d .
C17 C 0.3162(5) 1.1119(4) 0.9127(4) 0.0578(11) Uani 1 1 d .
H17 H 0.3555 1.1344 0.9795 0.069 Uiso 1 1 calc R
C7 C 0.7660(5) 0.5746(4) 0.2639(4) 0.0545(10) Uani 1 1 d .
C12 C 0.7633(6) 0.6578(4) 0.5684(4) 0.0692(13) Uani 1 1 d .
H12A H 0.7199 0.7400 0.5906 0.104 Uiso 1 1 calc GR
H12B H 0.8815 0.6420 0.5692 0.104 Uiso 1 1 calc GR
H12C H 0.7261 0.5995 0.6202 0.104 Uiso 1 1 calc GR
C20 C 0.5255(6) 0.7092(5) 0.8314(4) 0.0827(15) Uani 1 1 d .
H20A H 0.4873 0.6783 0.7643 0.099 Uiso 1 1 calc R
H20B H 0.5733 0.7792 0.8079 0.099 Uiso 1 1 calc R
C19 C 0.0301(8) 1.1628(6) 0.9893(5) 0.102(2) Uani 1 1 d .
H19A H 0.0026 1.2514 0.9823 0.154 Uiso 1 1 calc GR
H19B H 0.0780 1.1357 1.0621 0.154 Uiso 1 1 calc GR
H19C H -0.0678 1.1313 0.9810 0.154 Uiso 1 1 calc GR
C11 C 0.8910(7) 0.5163(5) 0.1788(4) 0.0880(16) Uani 1 1 d .
H11A H 0.9347 0.4316 0.2032 0.132 Uiso 1 1 calc GR
H11B H 0.9789 0.5602 0.1727 0.132 Uiso 1 1 calc GR
H11C H 0.8388 0.5201 0.1067 0.132 Uiso 1 1 calc GR
N3 N 0.3751(3) 1.0432(3) 0.7291(2) 0.0377(7) Uani 1 1 d .

loop_
_atom_site_aniso_label
_atom_site_aniso_U_11
_atom_site_aniso_U_22
_atom_site_aniso_U_33
_atom_site_aniso_U_23
_atom_site_aniso_U_13
_atom_site_aniso_U_12
Cu1 0.0383(3) 0.0451(3) 0.0518(3) 0.0066(2) 0.0089(2) -0.0084(2)
Cl1 0.0353(5) 0.0612(6) 0.0619(7) -0.0019(5) -0.0065(4) -0.0100(4)
Cl3 0.0846(10) 0.1143(12) 0.1218(14) -0.0068(10) 0.0216(9) -0.0124(9)
Cl2 0.0996(12) 0.1227(13) 0.1060(13) -0.0141(10) -0.0075(10) 0.0104(10)
N1 0.0385(16) 0.0338(14) 0.0434(18) -0.0026(13) 0.0035(13) -0.0075(13)
N2 0.0293(14) 0.0370(14) 0.0358(16) -0.0048(12) 0.0013(12) -0.0105(12)
C1 0.0320(17) 0.0323(16) 0.042(2) -0.0042(14) 0.0017(15) -0.0066(14)
C9 0.048(2) 0.0292(17) 0.054(2) -0.0012(16) -0.0014(18) -0.0053(16)
C14 0.0345(18) 0.0320(16) 0.037(2) -0.0028(14) 0.0003(15) -0.0047(14)
C2 0.061(3) 0.0384(19) 0.057(3) 0.0017(18) 0.008(2) -0.0236(19)
C13 0.0285(17) 0.0403(18) 0.042(2) -0.0039(15) -0.0022(15) -0.0034(15)
C15 0.0343(19) 0.055(2) 0.043(2) -0.0091(17) 0.0044(16) -0.0063(17)
C4 0.041(2) 0.0296(16) 0.044(2) -0.0010(15) 0.0037(16) -0.0045(15)
C3 0.046(2) 0.047(2) 0.053(2) -0.0039(18) 0.0113(18) -0.0220(18)
C6 0.065(3) 0.056(2) 0.044(2) -0.0081(19) -0.001(2) 0.003(2)
C10 0.057(3) 0.081(3) 0.065(3) -0.023(2) -0.014(2) 0.001(2)
C16 0.049(2) 0.055(2) 0.048(2) -0.0144(19) 0.0098(18) -0.0075(19)
C18 0.043(2) 0.065(2) 0.048(2) -0.0151(19) 0.0023(18) -0.0207(19)
C8 0.041(2) 0.0365(19) 0.075(3) -0.0007(19) 0.006(2) -0.0007(17)
C5 0.046(2) 0.044(2) 0.051(2) -0.0047(17) 0.0010(18) 0.0005(17)
C17 0.059(3) 0.072(3) 0.048(3) -0.020(2) -0.001(2) -0.020(2)
C7 0.050(2) 0.047(2) 0.059(3) 0.0014(19) 0.013(2) 0.0050(19)
C12 0.062(3) 0.065(3) 0.075(3) -0.019(2) -0.015(2) 0.004(2)
C20 0.075(3) 0.100(4) 0.071(4) -0.001(3) 0.002(3) -0.016(3)
C19 0.093(4) 0.129(5) 0.085(4) -0.025(4) 0.020(3) -0.018(4)
C11 0.077(4) 0.099(4) 0.074(4) -0.006(3) 0.026(3) 0.010(3)
N3 0.0319(15) 0.0436(16) 0.0398(17) -0.0053(13) 0.0012(12) -0.0124(13)

loop_
_atom_type_symbol
_atom_type_description
_atom_type_scat_dispersion_real
_atom_type_scat_dispersion_imag
_atom_type_scat_source
C C 0.0033 0.0016 'International Tables Vol C Tables 4.2.6.8 and 6.1.1.4'
H H 0.0000 0.0000 'International Tables Vol C Tables 4.2.6.8 and 6.1.1.4'
Cl Cl 0.1484 0.1585 'International Tables Vol C Tables 4.2.6.8 and 6.1.1.4'
Cu Cu 0.3201 1.2651 'International Tables Vol C Tables 4.2.6.8 and 6.1.1.4'
N N 0.0061 0.0033 'International Tables Vol C Tables 4.2.6.8 and 6.1.1.4'

loop_
_geom_angle_atom_site_label_1
_geom_angle_atom_site_label_2
_geom_angle_atom_site_label_3
_geom_angle
_geom_angle_site_symmetry_1
_geom_angle_site_symmetry_3
Cl1 Cu1 Cu1 131.00(4) . 2_676
C1 Cu1 Cu1 69.30(10) . 2_676
C1 Cu1 Cl1 108.08(10) . .
C1 Cu1 N3 132.54(13) . 2_676
N3 Cu1 Cu1 119.19(8) 2_676 2_676
N3 Cu1 Cl1 98.64(9) 2_676 .
C1 N1 C2 110.7(3) . .
C1 N1 C4 122.8(3) . .
C2 N1 C4 125.6(3) . .
C1 N2 C13 123.5(3) . .
C1 N2 C3 112.1(3) . .
C3 N2 C13 124.5(3) . .
N1 C1 Cu1 123.5(2) . .
N2 C1 Cu1 129.3(2) . .
N2 C1 N1 103.4(3) . .
C4 C9 C12 121.7(4) . .
C8 C9 C4 117.6(4) . .
C8 C9 C12 120.7(4) . .
C15 C14 C13 121.3(3) . .
N3 C14 C13 116.2(3) . .
N3 C14 C15 122.5(3) . .
C3 C2 N1 107.3(3) . .
N2 C13 C14 113.1(3) . .
C14 C15 C16 120.5(3) . .
C9 C4 N1 119.9(3) . .
C9 C4 C5 121.5(3) . .
C5 C4 N1 118.6(3) . .
C2 C3 N2 106.6(3) . .
C7 C6 C5 122.6(4) . .
C15 C16 C17 116.5(4) . .
C15 C16 C19 122.0(4) . .
C17 C16 C19 121.4(4) . .
N3 C18 C17 123.3(4) . .
C7 C8 C9 122.9(4) . .
C4 C5 C10 121.4(3) . .
C6 C5 C4 117.8(4) . .
C6 C5 C10 120.8(4) . .
C18 C17 C16 120.4(4) . .
C6 C7 C11 121.8(4) . .
C8 C7 C6 117.6(4) . .
C8 C7 C11 120.6(4) . .
Cl2 C20 Cl3 112.3(3) . .
C14 N3 Cu1 125.5(2) . 2_676
C18 N3 Cu1 117.3(2) . 2_676
C18 N3 C14 116.7(3) . .

loop_
_geom_bond_atom_site_label_1
_geom_bond_atom_site_label_2
_geom_bond_distance
_geom_bond_site_symmetry_2
Cu1 Cu1 2.6659(10) 2_676
Cu1 Cl1 2.3604(11) .
Cu1 C1 1.927(3) .
Cu1 N3 2.040(3) 2_676
Cl3 C20 1.719(5) .
Cl2 C20 1.714(5) .
N1 C1 1.377(4) .
N1 C2 1.380(4) .
N1 C4 1.438(4) .
N2 C1 1.353(4) .
N2 C13 1.465(4) .
N2 C3 1.376(4) .
C9 C4 1.389(5) .
C9 C8 1.388(5) .
C9 C12 1.496(6) .
C14 C13 1.503(5) .
C14 C15 1.364(5) .
C14 N3 1.348(4) .
C2 C3 1.339(5) .
C15 C16 1.375(5) .
C4 C5 1.397(5) .
C6 C5 1.385(6) .
C6 C7 1.380(6) .
C10 C5 1.506(6) .
C16 C17 1.381(5) .
C16 C19 1.480(6) .
C18 C17 1.355(5) .
C18 N3 1.336(5) .
C8 C7 1.374(6) .
C7 C11 1.513(6) .
N3 Cu1 2.040(3) 2_676

loop_
_geom_torsion_atom_site_label_1
_geom_torsion_atom_site_label_2
_geom_torsion_atom_site_label_3
_geom_torsion_atom_site_label_4
_geom_torsion
_geom_torsion_site_symmetry_4
N1 C2 C3 N2 0.4(4) .
N1 C4 C5 C6 177.8(3) .
N1 C4 C5 C10 -0.3(5) .
C1 N1 C2 C3 -0.2(4) .
C1 N1 C4 C9 90.1(4) .
C1 N1 C4 C5 -88.2(4) .
C1 N2 C13 C14 -97.5(4) .
C1 N2 C3 C2 -0.4(4) .
C9 C4 C5 C6 -0.5(5) .
C9 C4 C5 C10 -178.6(4) .
C9 C8 C7 C6 0.9(6) .
C9 C8 C7 C11 -178.4(4) .
C14 C15 C16 C17 -2.3(6) .
C14 C15 C16 C19 175.8(4) .
C2 N1 C1 Cu1 -160.0(3) .
C2 N1 C1 N2 -0.1(4) .
C2 N1 C4 C9 -102.0(4) .
C2 N1 C4 C5 79.7(4) .
C13 N2 C1 Cu1 -20.5(5) .
C13 N2 C1 N1 -178.8(3) .
C13 N2 C3 C2 178.6(3) .
C13 C14 C15 C16 -177.6(3) .
C13 C14 N3 Cu1 8.5(4) 2_676
C13 C14 N3 C18 -180.0(3) .
C15 C14 C13 N2 -124.9(3) .
C15 C14 N3 Cu1 -170.2(3) 2_676
C15 C14 N3 C18 1.3(5) .
C15 C16 C17 C18 1.2(6) .
C4 N1 C1 Cu1 9.5(5) .
C4 N1 C1 N2 169.4(3) .
C4 N1 C2 C3 -169.3(3) .
C4 C9 C8 C7 -2.9(5) .
C3 N2 C1 Cu1 158.6(3) .
C3 N2 C1 N1 0.3(4) .
C3 N2 C13 C14 83.6(4) .
C8 C9 C4 N1 -175.5(3) .
C8 C9 C4 C5 2.7(5) .
C5 C6 C7 C8 1.5(6) .
C5 C6 C7 C11 -179.2(4) .
C17 C18 N3 Cu1 169.7(3) 2_676
C17 C18 N3 C14 -2.5(6) .
C7 C6 C5 C4 -1.7(6) .
C7 C6 C5 C10 176.4(4) .
C12 C9 C4 N1 5.5(5) .
C12 C9 C4 C5 -176.3(4) .
C12 C9 C8 C7 176.1(4) .
C19 C16 C17 C18 -176.9(4) .
N3 C14 C13 N2 56.4(4) .
N3 C14 C15 C16 1.1(6) .
N3 C18 C17 C16 1.3(7) .
